data_7002131
loop_
_publ_author_name
'Munh\'a, Rui F.'
'Veiros, Luis F.'
'Duarte, M. Teresa'
'Fryzuk, Michael D.'
'Martins, Ana M.'

_publ_section_title
;
 Synthesis and structural studies of amido, hydrazido and imido
 zirconium(iv) complexes incorporating a diamido/diamine cyclam-based
 ligand
;
_journal_issue 36
_journal_name_full 'Dalton Transactions'
_journal_page_first 7494
_journal_page_last 7508
_journal_paper_doi 10.1039/b907335c
_journal_year 2009
_chemical_formula_moiety '2(C36 H52 Cl N5 Zr), 3(C4 H10 O)'
_chemical_formula_sum 'C84 H134 Cl2 N10 O3 Zr2'
_chemical_formula_weight 1585.35
_chemical_name_systematic
;
(Bn2Cyclam)Zr(NH2,6iPrPh)Cl
;
_space_group_IT_number 14
_symmetry_cell_setting monoclinic
_symmetry_space_group_name_Hall '-P 2ybc'
_symmetry_space_group_name_H-M 'P 1 21/c 1'
_atom_sites_solution_hydrogens geom
_atom_sites_solution_primary direct
_atom_sites_solution_secondary difmap
_audit_creation_method SHELXL-97
_cell_angle_alpha 90.00
_cell_angle_beta 104.543(3)
_cell_angle_gamma 90.00
_cell_formula_units_Z 4
_cell_length_a 14.7286(8)
_cell_length_b 28.7142(17)
_cell_length_c 20.8751(12)
_cell_measurement_reflns_used 6194
_cell_measurement_temperature 150(2)
_cell_measurement_theta_max 24.38
_cell_measurement_theta_min 2.14
_cell_volume 8545.6(9)
_computing_cell_refinement 'BRUKER SMART'
_computing_data_collection 'BRUKER SMART'
_computing_data_reduction 'BRUKER SAINT'
_computing_molecular_graphics ORTEP
_computing_structure_refinement 'SHELXL-97 (Sheldrick, 1997)'
_computing_structure_solution SIR92
_diffrn_ambient_temperature 150(2)
_diffrn_measured_fraction_theta_full 0.993
_diffrn_measured_fraction_theta_max 0.993
_diffrn_measurement_device_type 'CCD area detector'
_diffrn_measurement_method 'phi and omega scans'
_diffrn_radiation_monochromator graphite
_diffrn_radiation_source 'fine-focus sealed tube'
_diffrn_radiation_type MoK\a
_diffrn_radiation_wavelength 0.71073
_diffrn_reflns_av_R_equivalents 0.0723
_diffrn_reflns_av_sigmaI/netI 0.0627
_diffrn_reflns_limit_h_max 17
_diffrn_reflns_limit_h_min -17
_diffrn_reflns_limit_k_max 35
_diffrn_reflns_limit_k_min -35
_diffrn_reflns_limit_l_max 25
_diffrn_reflns_limit_l_min -25
_diffrn_reflns_number 82745
_diffrn_reflns_theta_full 25.76
_diffrn_reflns_theta_max 25.76
_diffrn_reflns_theta_min 2.02
_exptl_absorpt_coefficient_mu 0.358
_exptl_absorpt_correction_T_max 0.9651
_exptl_absorpt_correction_T_min 0.9003
_exptl_absorpt_correction_type multi-scan
_exptl_absorpt_process_details 'SADABS (Sheldrick, 1996)'
_exptl_crystal_colour yellow
_exptl_crystal_density_diffrn 1.232
_exptl_crystal_density_method 'not measured'
_exptl_crystal_description block
_exptl_crystal_F_000 3384
_exptl_crystal_size_max 0.30
_exptl_crystal_size_mid 0.20
_exptl_crystal_size_min 0.10
_refine_diff_density_max 0.674
_refine_diff_density_min -0.596
_refine_diff_density_rms 0.084
_refine_ls_extinction_method none
_refine_ls_goodness_of_fit_ref 1.052
_refine_ls_hydrogen_treatment constr
_refine_ls_matrix_type full
_refine_ls_number_parameters 929
_refine_ls_number_reflns 16261
_refine_ls_number_restraints 36
_refine_ls_restrained_S_all 1.052
_refine_ls_R_factor_all 0.0892
_refine_ls_R_factor_gt 0.0594
_refine_ls_shift/su_max 0.009
_refine_ls_shift/su_mean 0.000
_refine_ls_structure_factor_coef Fsqd
_refine_ls_weighting_details 'calc w=1/[\s^2^(Fo^2^)+(0.0558P)^2^+19.6424P] where P=(Fo^2^+2Fc^2^)/3'
_refine_ls_weighting_scheme calc
_refine_ls_wR_factor_gt 0.1395
_refine_ls_wR_factor_ref 0.1494
_reflns_number_gt 11937
_reflns_number_total 16261
_reflns_threshold_expression >2\s(I)
_cod_data_source_file b907335c.txt
_cod_data_source_block Compound6
_cod_depositor_comments
;
The following automatic conversions were performed:
'_symmetry_cell_setting' value 'Monoclinic' changed to 'monoclinic'
according to '/home/saulius/struct/CIF-dictionaries/cif_core.dic'
dictionary named 'cif_core.dic' version 2.4.1 from 2010-06-29.

Automatic conversion script
Id: cif_fix_enum 1527 2010-12-29 10:47:43Z saulius 
;
_cod_original_cell_volume 8545.6(8)
_cod_original_sg_symbol_H-M P21/c
_cod_database_code 7002131

loop_
_symmetry_equiv_pos_as_xyz
'x, y, z'
'-x, y+1/2, -z+1/2'
'-x, -y, -z'
'x, -y-1/2, z-1/2'

loop_
_atom_site_label
_atom_site_type_symbol
_atom_site_fract_x
_atom_site_fract_y
_atom_site_fract_z
_atom_site_U_iso_or_equiv
_atom_site_adp_type
_atom_site_occupancy
_atom_site_symmetry_multiplicity
_atom_site_calc_flag
_atom_site_refinement_flags
_atom_site_disorder_assembly
_atom_site_disorder_group
Zr11 Zr 0.98105(3) 0.319129(13) 0.489377(18) 0.02016(10) Uani 1 1 d . . .
Cl11 Cl 1.13104(7) 0.28886(4) 0.56176(5) 0.0325(2) Uani 1 1 d . . .
N11 N 0.8286(2) 0.36285(11) 0.48496(15) 0.0198(7) Uani 1 1 d . . .
N12 N 0.8935(2) 0.27835(12) 0.52964(16) 0.0238(7) Uani 1 1 d . . .
N13 N 0.9977(2) 0.24564(12) 0.43046(16) 0.0246(7) Uani 1 1 d . . .
N14 N 0.9368(2) 0.33119(12) 0.38842(15) 0.0238(7) Uani 1 1 d . . .
N15 N 1.0320(2) 0.38758(12) 0.51913(16) 0.0247(7) Uani 1 1 d . . .
H15 H 0.9847 0.4055 0.5219 0.030 Uiso 1 1 calc R . .
Zr21 Zr 0.50920(3) 0.199314(15) 0.299861(19) 0.02454(11) Uani 1 1 d . . .
Cl21 Cl 0.65507(7) 0.23749(4) 0.36422(6) 0.0381(3) Uani 1 1 d . . .
N21 N 0.4289(2) 0.12276(12) 0.27194(16) 0.0271(8) Uani 1 1 d . . .
N22 N 0.4653(2) 0.17474(13) 0.38104(17) 0.0328(9) Uani 1 1 d . . .
N23 N 0.4427(2) 0.27312(13) 0.33139(17) 0.0309(8) Uani 1 1 d . . .
N24 N 0.4033(2) 0.22116(12) 0.22095(17) 0.0276(8) Uani 1 1 d . . .
N25 N 0.5997(2) 0.16759(12) 0.24719(16) 0.0264(8) Uani 1 1 d . . .
H25 H 0.5784 0.1404 0.2304 0.032 Uiso 1 1 calc R . .
C11 C 0.7626(3) 0.32312(14) 0.4657(2) 0.0247(9) Uani 1 1 d . . .
H11A H 0.7621 0.3128 0.4203 0.030 Uiso 1 1 calc R . .
H11B H 0.6983 0.3331 0.4658 0.030 Uiso 1 1 calc R . .
C12 C 0.7924(3) 0.28330(14) 0.5135(2) 0.0248(9) Uani 1 1 d . . .
H12A H 0.7717 0.2893 0.5543 0.030 Uiso 1 1 calc R . .
H12B H 0.7625 0.2541 0.4934 0.030 Uiso 1 1 calc R . .
C13 C 0.9228(3) 0.23210(15) 0.5572(2) 0.0307(10) Uani 1 1 d . . .
H13A H 0.8808 0.2222 0.5850 0.037 Uiso 1 1 calc R . .
H13B H 0.9873 0.2341 0.5860 0.037 Uiso 1 1 calc R . .
C14 C 0.9204(3) 0.19548(15) 0.5039(2) 0.0332(10) Uani 1 1 d . . .
H14A H 0.8588 0.1969 0.4713 0.040 Uiso 1 1 calc R . .
H14B H 0.9264 0.1642 0.5246 0.040 Uiso 1 1 calc R . .
C15 C 0.9976(3) 0.20135(15) 0.4675(2) 0.0314(10) Uani 1 1 d . . .
H15A H 1.0590 0.1985 0.5002 0.038 Uiso 1 1 calc R . .
H15B H 0.9929 0.1752 0.4358 0.038 Uiso 1 1 calc R . .
C16 C 0.9142(3) 0.24783(15) 0.3735(2) 0.0277(9) Uani 1 1 d . . .
H16A H 0.8569 0.2426 0.3891 0.033 Uiso 1 1 calc R . .
H16B H 0.9181 0.2229 0.3415 0.033 Uiso 1 1 calc R . .
C17 C 0.9078(3) 0.29416(15) 0.3396(2) 0.0278(9) Uani 1 1 d . . .
H17A H 0.9486 0.2943 0.3085 0.033 Uiso 1 1 calc R . .
H17B H 0.8424 0.2997 0.3139 0.033 Uiso 1 1 calc R . .
C18 C 0.9088(3) 0.37684(15) 0.3611(2) 0.0286(9) Uani 1 1 d . . .
H18A H 0.9107 0.3773 0.3140 0.034 Uiso 1 1 calc R . .
H18B H 0.9544 0.4002 0.3849 0.034 Uiso 1 1 calc R . .
C19 C 0.8107(3) 0.39055(15) 0.36591(19) 0.0285(9) Uani 1 1 d . . .
H19A H 0.7904 0.4183 0.3379 0.034 Uiso 1 1 calc R . .
H19B H 0.7669 0.3649 0.3478 0.034 Uiso 1 1 calc R . .
C110 C 0.8033(3) 0.40125(14) 0.43563(19) 0.0252(9) Uani 1 1 d . . .
H11C H 0.8443 0.4282 0.4523 0.030 Uiso 1 1 calc R . .
H11D H 0.7380 0.4109 0.4333 0.030 Uiso 1 1 calc R . .
C111 C 0.8238(3) 0.38100(14) 0.55172(18) 0.0219(8) Uani 1 1 d . . .
H11E H 0.8701 0.4065 0.5643 0.026 Uiso 1 1 calc R . .
H11F H 0.8433 0.3557 0.5845 0.026 Uiso 1 1 calc R . .
C112 C 0.7288(3) 0.39910(14) 0.55712(18) 0.0231(9) Uani 1 1 d . . .
C113 C 0.7045(3) 0.44530(15) 0.5433(2) 0.0283(9) Uani 1 1 d . . .
H113 H 0.7480 0.4658 0.5311 0.034 Uiso 1 1 calc R . .
C114 C 0.6177(3) 0.46208(16) 0.5469(2) 0.0336(10) Uani 1 1 d . . .
H114 H 0.6021 0.4938 0.5370 0.040 Uiso 1 1 calc R . .
C115 C 0.5540(3) 0.43301(16) 0.5648(2) 0.0351(11) Uani 1 1 d . . .
H115 H 0.4939 0.4443 0.5662 0.042 Uiso 1 1 calc R . .
C116 C 0.5783(3) 0.38739(17) 0.5807(2) 0.0381(11) Uani 1 1 d . . .
H116 H 0.5356 0.3674 0.5947 0.046 Uiso 1 1 calc R . .
C117 C 0.6646(3) 0.37040(15) 0.5765(2) 0.0288(9) Uani 1 1 d . . .
H117 H 0.6801 0.3387 0.5870 0.035 Uiso 1 1 calc R . .
C118 C 1.0874(3) 0.24849(16) 0.4074(2) 0.0287(10) Uani 1 1 d . . .
H11G H 1.1409 0.2429 0.4461 0.034 Uiso 1 1 calc R . .
H11H H 1.0935 0.2807 0.3921 0.034 Uiso 1 1 calc R . .
C119 C 1.0962(3) 0.21508(17) 0.3523(2) 0.0337(11) Uani 1 1 d . . .
C120 C 1.1135(3) 0.16764(18) 0.3630(3) 0.0453(13) Uani 1 1 d . . .
H120 H 1.1212 0.1549 0.4060 0.054 Uiso 1 1 calc R . .
C121 C 1.1195(4) 0.1391(2) 0.3104(3) 0.0557(16) Uani 1 1 d . . .
H121 H 1.1291 0.1066 0.3176 0.067 Uiso 1 1 calc R . .
C122 C 1.1119(3) 0.1570(3) 0.2486(3) 0.0596(17) Uani 1 1 d . . .
H122 H 1.1154 0.1370 0.2131 0.071 Uiso 1 1 calc R . .
C123 C 1.0991(3) 0.2039(3) 0.2379(3) 0.0559(16) Uani 1 1 d . . .
H123 H 1.0960 0.2166 0.1954 0.067 Uiso 1 1 calc R . .
C124 C 1.0909(3) 0.23276(19) 0.2897(2) 0.0403(12) Uani 1 1 d . . .
H124 H 1.0814 0.2652 0.2819 0.048 Uiso 1 1 calc R . .
C125 C 1.1153(3) 0.41343(14) 0.53571(18) 0.0216(8) Uani 1 1 d . . .
C126 C 1.1312(3) 0.44595(14) 0.58934(19) 0.0251(9) Uani 1 1 d . . .
C127 C 1.2143(3) 0.47127(15) 0.6049(2) 0.0286(9) Uani 1 1 d . . .
H127 H 1.2249 0.4928 0.6406 0.034 Uiso 1 1 calc R . .
C128 C 1.2816(3) 0.46600(15) 0.5702(2) 0.0308(10) Uani 1 1 d . . .
H128 H 1.3377 0.4838 0.5815 0.037 Uiso 1 1 calc R . .
C129 C 1.2664(3) 0.43462(15) 0.5189(2) 0.0309(10) Uani 1 1 d . . .
H129 H 1.3129 0.4310 0.4950 0.037 Uiso 1 1 calc R . .
C130 C 1.1853(3) 0.40795(14) 0.5008(2) 0.0264(9) Uani 1 1 d . . .
C131 C 1.0569(3) 0.45381(15) 0.6272(2) 0.0295(10) Uani 1 1 d . . .
H131 H 1.0260 0.4232 0.6304 0.035 Uiso 1 1 calc R . .
C132 C 1.0954(4) 0.4720(2) 0.6971(2) 0.0506(14) Uani 1 1 d . . .
H13C H 1.0438 0.4761 0.7185 0.076 Uiso 1 1 calc R . .
H13D H 1.1266 0.5019 0.6955 0.076 Uiso 1 1 calc R . .
H13E H 1.1406 0.4496 0.7225 0.076 Uiso 1 1 calc R . .
C133 C 0.9811(3) 0.48748(16) 0.5892(2) 0.0396(11) Uani 1 1 d . . .
H13F H 0.9335 0.4920 0.6141 0.059 Uiso 1 1 calc R . .
H13G H 0.9515 0.4744 0.5456 0.059 Uiso 1 1 calc R . .
H13H H 1.0099 0.5175 0.5837 0.059 Uiso 1 1 calc R . .
C134 C 1.1739(3) 0.37559(17) 0.4424(2) 0.0350(11) Uani 1 1 d . . .
H134 H 1.1165 0.3564 0.4401 0.042 Uiso 1 1 calc R . .
C135 C 1.1582(4) 0.4028(2) 0.3769(2) 0.0543(15) Uani 1 1 d . . .
H13I H 1.1507 0.3809 0.3400 0.081 Uiso 1 1 calc R . .
H13J H 1.2123 0.4230 0.3783 0.081 Uiso 1 1 calc R . .
H13K H 1.1015 0.4219 0.3707 0.081 Uiso 1 1 calc R . .
C136 C 1.2568(3) 0.34197(19) 0.4506(3) 0.0512(14) Uani 1 1 d . . .
H13L H 1.2466 0.3215 0.4118 0.077 Uiso 1 1 calc R . .
H13M H 1.2620 0.3231 0.4905 0.077 Uiso 1 1 calc R . .
H13N H 1.3148 0.3598 0.4547 0.077 Uiso 1 1 calc R . .
C21 C 0.3506(3) 0.12907(18) 0.3040(2) 0.0355(11) Uani 1 1 d . . .
H21A H 0.3146 0.0997 0.3014 0.043 Uiso 1 1 calc R . .
H21B H 0.3076 0.1536 0.2805 0.043 Uiso 1 1 calc R . .
C22 C 0.3880(3) 0.14267(18) 0.3751(2) 0.0402(12) Uani 1 1 d . . .
H22A H 0.3377 0.1576 0.3917 0.048 Uiso 1 1 calc R . .
H22B H 0.4095 0.1146 0.4022 0.048 Uiso 1 1 calc R . .
C23 C 0.4867(3) 0.19949(18) 0.4446(2) 0.0419(12) Uani 1 1 d . . .
H23A H 0.5537 0.2084 0.4566 0.050 Uiso 1 1 calc R . .
H23B H 0.4760 0.1783 0.4794 0.050 Uiso 1 1 calc R . .
C24 C 0.4275(4) 0.24258(19) 0.4427(2) 0.0452(13) Uani 1 1 d . . .
H24A H 0.3609 0.2345 0.4233 0.054 Uiso 1 1 calc R . .
H24B H 0.4331 0.2534 0.4886 0.054 Uiso 1 1 calc R . .
C25 C 0.4547(3) 0.28188(18) 0.4034(2) 0.0397(12) Uani 1 1 d . . .
H25A H 0.4170 0.3096 0.4084 0.048 Uiso 1 1 calc R . .
H25B H 0.5213 0.2897 0.4232 0.048 Uiso 1 1 calc R . .
C26 C 0.3427(3) 0.26743(17) 0.2976(2) 0.0325(10) Uani 1 1 d . . .
H26A H 0.3090 0.2969 0.3002 0.039 Uiso 1 1 calc R . .
H26B H 0.3149 0.2429 0.3201 0.039 Uiso 1 1 calc R . .
C27 C 0.3307(3) 0.25425(16) 0.2258(2) 0.0319(10) Uani 1 1 d . . .
H27A H 0.2681 0.2402 0.2080 0.038 Uiso 1 1 calc R . .
H27B H 0.3354 0.2824 0.1994 0.038 Uiso 1 1 calc R . .
C28 C 0.3820(3) 0.19656(15) 0.15708(19) 0.0280(9) Uani 1 1 d . . .
H28A H 0.4413 0.1904 0.1444 0.034 Uiso 1 1 calc R . .
H28B H 0.3428 0.2169 0.1227 0.034 Uiso 1 1 calc R . .
C29 C 0.3314(3) 0.15107(16) 0.1587(2) 0.0330(10) Uani 1 1 d . . .
H29A H 0.3085 0.1395 0.1128 0.040 Uiso 1 1 calc R . .
H29B H 0.2759 0.1569 0.1763 0.040 Uiso 1 1 calc R . .
C210 C 0.3909(3) 0.11321(15) 0.2004(2) 0.0309(10) Uani 1 1 d . . .
H21C H 0.3525 0.0845 0.1960 0.037 Uiso 1 1 calc R . .
H21D H 0.4444 0.1065 0.1810 0.037 Uiso 1 1 calc R . .
C211 C 0.4896(3) 0.08290(16) 0.3029(2) 0.0333(10) Uani 1 1 d . . .
H21E H 0.5162 0.0903 0.3502 0.040 Uiso 1 1 calc R . .
H21F H 0.5427 0.0807 0.2818 0.040 Uiso 1 1 calc R . .
C212 C 0.4434(3) 0.03541(17) 0.2987(2) 0.0375(11) Uani 1 1 d . . .
C213 C 0.4453(3) 0.00527(16) 0.2473(3) 0.0413(12) Uani 1 1 d . . .
H213 H 0.4755 0.0150 0.2144 0.050 Uiso 1 1 calc R . .
C214 C 0.4048(4) -0.03844(19) 0.2423(3) 0.0530(14) Uani 1 1 d . . .
H214 H 0.4080 -0.0586 0.2069 0.064 Uiso 1 1 calc R . .
C215 C 0.3599(4) -0.0522(2) 0.2891(3) 0.0605(16) Uani 1 1 d . . .
H215 H 0.3303 -0.0819 0.2855 0.073 Uiso 1 1 calc R . .
C216 C 0.3572(5) -0.0239(2) 0.3408(3) 0.0671(17) Uani 1 1 d . . .
H216 H 0.3270 -0.0339 0.3736 0.081 Uiso 1 1 calc R . .
C217 C 0.3991(4) 0.0200(2) 0.3456(3) 0.0560(15) Uani 1 1 d . . .
H217 H 0.3969 0.0397 0.3818 0.067 Uiso 1 1 calc R . .
C218 C 0.4843(3) 0.31352(16) 0.3030(2) 0.0349(11) Uani 1 1 d . . .
H21G H 0.4746 0.3081 0.2550 0.042 Uiso 1 1 calc R . .
H21H H 0.5529 0.3135 0.3229 0.042 Uiso 1 1 calc R . .
C219 C 0.4476(3) 0.36153(16) 0.3123(2) 0.0361(11) Uani 1 1 d . . .
C220 C 0.3740(3) 0.38154(18) 0.2654(2) 0.0429(12) Uani 1 1 d . . .
H220 H 0.3449 0.3642 0.2269 0.052 Uiso 1 1 calc R . .
C221 C 0.3419(4) 0.42571(18) 0.2730(3) 0.0457(12) Uani 1 1 d . . .
H221 H 0.2913 0.4385 0.2402 0.055 Uiso 1 1 calc R . .
C222 C 0.3831(4) 0.45131(18) 0.3282(3) 0.0469(13) Uani 1 1 d . . .
H222 H 0.3609 0.4817 0.3338 0.056 Uiso 1 1 calc R . .
C223 C 0.4566(4) 0.43276(18) 0.3753(3) 0.0460(13) Uani 1 1 d . . .
H223 H 0.4855 0.4505 0.4134 0.055 Uiso 1 1 calc R . .
C224 C 0.4889(3) 0.38806(18) 0.3676(2) 0.0416(12) Uani 1 1 d . . .
H224 H 0.5398 0.3756 0.4005 0.050 Uiso 1 1 calc R . .
C225 C 0.6853(3) 0.17953(15) 0.23264(19) 0.0268(9) Uani 1 1 d . . .
C226 C 0.7603(3) 0.14728(17) 0.2453(2) 0.0361(11) Uani 1 1 d . B .
C227 C 0.8430(3) 0.15904(18) 0.2285(2) 0.0376(11) Uani 1 1 d . . .
H227 H 0.8933 0.1373 0.2368 0.045 Uiso 1 1 calc R . .
C228 C 0.8538(3) 0.20129(18) 0.2002(2) 0.0359(11) Uani 1 1 d . . .
H228 H 0.9104 0.2084 0.1882 0.043 Uiso 1 1 calc R . .
C229 C 0.7812(3) 0.23317(17) 0.1895(2) 0.0331(10) Uani 1 1 d . . .
H229 H 0.7890 0.2627 0.1709 0.040 Uiso 1 1 calc R . .
C230 C 0.6967(3) 0.22297(15) 0.20521(19) 0.0274(9) Uani 1 1 d . . .
C231 C 0.6192(3) 0.25853(16) 0.1856(2) 0.0321(10) Uani 1 1 d . . .
H231 H 0.5680 0.2490 0.2065 0.038 Uiso 1 1 calc R . .
C232 C 0.6493(3) 0.30828(17) 0.2098(3) 0.0431(12) Uani 1 1 d . . .
H23C H 0.5958 0.3295 0.1958 0.065 Uiso 1 1 calc R . .
H23D H 0.7004 0.3186 0.1908 0.065 Uiso 1 1 calc R . .
H23E H 0.6708 0.3084 0.2582 0.065 Uiso 1 1 calc R . .
C233 C 0.5783(3) 0.25843(18) 0.1112(2) 0.0428(12) Uani 1 1 d . . .
H23F H 0.5279 0.2816 0.0996 0.064 Uiso 1 1 calc R . .
H23G H 0.5529 0.2275 0.0971 0.064 Uiso 1 1 calc R . .
H23H H 0.6275 0.2662 0.0890 0.064 Uiso 1 1 calc R . .
C234 C 0.7537(4) 0.1013(2) 0.2783(3) 0.0550(15) Uani 1 1 d . . .
H234 H 0.6876 0.0913 0.2586 0.066 Uiso 1 1 calc R A 1
C35A C 0.7592(8) 0.1036(4) 0.3442(5) 0.070(3) Uani 0.614(10) 1 d P B 1
H35A H 0.7543 0.0721 0.3613 0.105 Uiso 0.614(10) 1 calc PR B 1
H35B H 0.7079 0.1229 0.3516 0.105 Uiso 0.614(10) 1 calc PR B 1
H35C H 0.8194 0.1173 0.3673 0.105 Uiso 0.614(10) 1 calc PR B 1
C36A C 0.8136(8) 0.0624(4) 0.2550(6) 0.071(3) Uani 0.614(10) 1 d P B 1
H36A H 0.8036 0.0640 0.2069 0.107 Uiso 0.614(10) 1 calc PR B 1
H36B H 0.7942 0.0318 0.2674 0.107 Uiso 0.614(10) 1 calc PR B 1
H36C H 0.8802 0.0673 0.2763 0.107 Uiso 0.614(10) 1 calc PR B 1
C35B C 0.8473(10) 0.0917(6) 0.3395(8) 0.064(5) Uani 0.386(10) 1 d P B 2
H35D H 0.8657 0.1206 0.3643 0.096 Uiso 0.386(10) 1 calc PR B 2
H35E H 0.8990 0.0809 0.3215 0.096 Uiso 0.386(10) 1 calc PR B 2
H35F H 0.8329 0.0679 0.3692 0.096 Uiso 0.386(10) 1 calc PR B 2
C36B C 0.7233(11) 0.0622(5) 0.2416(7) 0.055(4) Uani 0.386(10) 1 d P B 2
H36D H 0.7236 0.0357 0.2712 0.082 Uiso 0.386(10) 1 calc PR B 2
H36E H 0.7651 0.0556 0.2129 0.082 Uiso 0.386(10) 1 calc PR B 2
H36F H 0.6595 0.0673 0.2143 0.082 Uiso 0.386(10) 1 calc PR B 2
O41 O 0.7749(5) 0.0879(3) 0.5829(4) 0.156(3) Uani 1 1 d . . .
C41 C 0.9041(9) 0.0627(6) 0.6714(7) 0.219(8) Uani 1 1 d U . .
H41A H 0.9553 0.0728 0.7084 0.329 Uiso 1 1 calc R . .
H41B H 0.9297 0.0449 0.6399 0.329 Uiso 1 1 calc R . .
H41C H 0.8607 0.0430 0.6881 0.329 Uiso 1 1 calc R . .
C42 C 0.8515(9) 0.1053(6) 0.6366(8) 0.206(7) Uani 1 1 d . . .
H42A H 0.8262 0.1240 0.6681 0.247 Uiso 1 1 calc R . .
H42B H 0.8942 0.1252 0.6187 0.247 Uiso 1 1 calc R . .
C43 C 0.7210(7) 0.1234(4) 0.5408(6) 0.126(4) Uani 1 1 d . . .
H43A H 0.6923 0.1446 0.5676 0.151 Uiso 1 1 calc R . .
H43B H 0.7626 0.1420 0.5201 0.151 Uiso 1 1 calc R . .
C44 C 0.6549(11) 0.1036(5) 0.4946(6) 0.200(7) Uani 1 1 d U . .
H44A H 0.6180 0.1276 0.4663 0.300 Uiso 1 1 calc R . .
H44B H 0.6138 0.0853 0.5153 0.300 Uiso 1 1 calc R . .
H44C H 0.6836 0.0830 0.4677 0.300 Uiso 1 1 calc R . .
O51 O 0.3247(6) 0.4054(3) 0.0697(5) 0.175(3) Uani 1 1 d . . .
C51 C 0.3347(16) 0.4890(6) 0.0804(16) 0.42(2) Uani 1 1 d U . .
H51A H 0.3765 0.5158 0.0933 0.627 Uiso 1 1 calc R . .
H51B H 0.2903 0.4877 0.1084 0.627 Uiso 1 1 calc R . .
H51C H 0.3001 0.4922 0.0340 0.627 Uiso 1 1 calc R . .
C52 C 0.3926(10) 0.4443(6) 0.0892(8) 0.228(8) Uani 1 1 d U . .
H52A H 0.4371 0.4448 0.0607 0.273 Uiso 1 1 calc R . .
H52B H 0.4286 0.4407 0.1358 0.273 Uiso 1 1 calc R . .
C53 C 0.3680(8) 0.3621(5) 0.0753(5) 0.140(4) Uani 1 1 d . . .
H53A H 0.3999 0.3553 0.1220 0.168 Uiso 1 1 calc R . .
H53B H 0.4150 0.3610 0.0487 0.168 Uiso 1 1 calc R . .
C54 C 0.2910(8) 0.3278(4) 0.0496(5) 0.132(4) Uani 1 1 d . . .
H54A H 0.3172 0.2963 0.0527 0.198 Uiso 1 1 calc R . .
H54B H 0.2606 0.3349 0.0033 0.198 Uiso 1 1 calc R . .
H54C H 0.2447 0.3297 0.0760 0.198 Uiso 1 1 calc R . .
O61 O 0.0659(5) 0.1087(3) 0.5861(4) 0.160(3) Uani 1 1 d . . .
C61 C 0.1143(7) 0.1579(3) 0.6763(5) 0.132(4) Uani 1 1 d . . .
H61A H 0.1593 0.1612 0.7194 0.198 Uiso 1 1 calc R . .
H61B H 0.0503 0.1588 0.6820 0.198 Uiso 1 1 calc R . .
H61C H 0.1230 0.1834 0.6471 0.198 Uiso 1 1 calc R . .
C62 C 0.1300(7) 0.1131(4) 0.6465(5) 0.135(4) Uani 1 1 d . . .
H62A H 0.1946 0.1118 0.6406 0.162 Uiso 1 1 calc R . .
H62B H 0.1222 0.0871 0.6760 0.162 Uiso 1 1 calc R . .
C63 C 0.0817(12) 0.0651(4) 0.5485(9) 0.215(7) Uani 1 1 d U . .
H63A H 0.0775 0.0373 0.5758 0.258 Uiso 1 1 calc R . .
H63B H 0.1458 0.0660 0.5417 0.258 Uiso 1 1 calc R . .
C64 C 0.0104(15) 0.0601(5) 0.4809(8) 0.337(16) Uani 1 1 d U . .
H64A H 0.0235 0.0315 0.4592 0.505 Uiso 1 1 calc R . .
H64B H 0.0155 0.0870 0.4531 0.505 Uiso 1 1 calc R . .
H64C H -0.0532 0.0586 0.4873 0.505 Uiso 1 1 calc R . .

loop_
_atom_site_aniso_label
_atom_site_aniso_U_11
_atom_site_aniso_U_22
_atom_site_aniso_U_33
_atom_site_aniso_U_23
_atom_site_aniso_U_13
_atom_site_aniso_U_12
Zr11 0.01865(19) 0.0214(2) 0.02167(19) -0.00422(15) 0.00740(14) -0.00171(16)
Cl11 0.0249(5) 0.0379(6) 0.0320(5) -0.0050(5) 0.0023(4) 0.0034(5)
N11 0.0186(16) 0.0204(18) 0.0214(16) -0.0031(13) 0.0067(13) -0.0012(13)
N12 0.0236(17) 0.0225(19) 0.0271(17) 0.0007(14) 0.0095(14) 0.0011(14)
N13 0.0210(17) 0.0244(19) 0.0298(18) -0.0043(15) 0.0089(14) -0.0009(14)
N14 0.0262(18) 0.026(2) 0.0219(17) -0.0053(14) 0.0107(14) -0.0036(15)
N15 0.0189(17) 0.0251(19) 0.0320(19) -0.0050(15) 0.0100(14) -0.0020(14)
Zr21 0.01697(19) 0.0303(2) 0.0264(2) -0.00834(17) 0.00559(15) -0.00118(17)
Cl21 0.0212(5) 0.0474(7) 0.0430(6) -0.0204(5) 0.0029(4) -0.0037(5)
N21 0.0225(18) 0.032(2) 0.0272(18) -0.0034(15) 0.0062(14) -0.0018(15)
N22 0.031(2) 0.040(2) 0.0271(18) -0.0059(16) 0.0074(15) -0.0003(17)
N23 0.0235(18) 0.037(2) 0.034(2) -0.0094(16) 0.0105(15) -0.0001(16)
N24 0.0215(18) 0.028(2) 0.0322(19) -0.0060(15) 0.0052(14) 0.0016(15)
N25 0.0179(17) 0.030(2) 0.0310(18) -0.0095(15) 0.0065(14) -0.0036(15)
C11 0.020(2) 0.025(2) 0.030(2) -0.0045(17) 0.0079(16) -0.0010(17)
C12 0.023(2) 0.025(2) 0.030(2) -0.0039(17) 0.0109(17) -0.0027(17)
C13 0.033(2) 0.026(2) 0.036(2) 0.0037(19) 0.0134(19) 0.0008(19)
C14 0.036(2) 0.020(2) 0.049(3) 0.003(2) 0.020(2) 0.0009(19)
C15 0.031(2) 0.024(2) 0.043(3) -0.0038(19) 0.0139(19) 0.0027(19)
C16 0.020(2) 0.031(2) 0.032(2) -0.0107(18) 0.0066(17) -0.0022(18)
C17 0.026(2) 0.031(3) 0.026(2) -0.0104(18) 0.0056(17) 0.0020(18)
C18 0.036(2) 0.029(2) 0.022(2) 0.0023(17) 0.0087(18) 0.0040(19)
C19 0.034(2) 0.028(2) 0.023(2) 0.0024(17) 0.0076(17) 0.0043(19)
C110 0.024(2) 0.022(2) 0.032(2) -0.0023(17) 0.0096(17) -0.0005(17)
C111 0.022(2) 0.023(2) 0.0209(19) -0.0024(16) 0.0063(15) -0.0006(17)
C112 0.024(2) 0.028(2) 0.0203(19) -0.0030(16) 0.0101(16) 0.0017(17)
C113 0.030(2) 0.026(2) 0.033(2) -0.0022(18) 0.0153(18) 0.0014(19)
C114 0.040(3) 0.029(3) 0.036(2) 0.0029(19) 0.017(2) 0.010(2)
C115 0.027(2) 0.039(3) 0.043(3) 0.001(2) 0.017(2) 0.012(2)
C116 0.033(2) 0.045(3) 0.043(3) 0.003(2) 0.022(2) 0.000(2)
C117 0.031(2) 0.027(2) 0.034(2) 0.0026(18) 0.0186(19) 0.0068(19)
C118 0.020(2) 0.034(3) 0.034(2) -0.0097(19) 0.0109(17) -0.0007(18)
C119 0.019(2) 0.043(3) 0.041(3) -0.015(2) 0.0112(18) -0.0035(19)
C120 0.039(3) 0.042(3) 0.061(3) -0.011(2) 0.025(2) 0.004(2)
C121 0.038(3) 0.055(4) 0.081(4) -0.030(3) 0.029(3) -0.002(3)
C122 0.031(3) 0.084(5) 0.066(4) -0.042(4) 0.016(3) -0.002(3)
C123 0.025(3) 0.103(5) 0.042(3) -0.020(3) 0.012(2) 0.000(3)
C124 0.029(2) 0.055(3) 0.041(3) -0.009(2) 0.015(2) 0.002(2)
C125 0.022(2) 0.018(2) 0.025(2) -0.0007(16) 0.0061(16) 0.0010(16)
C126 0.029(2) 0.021(2) 0.024(2) 0.0019(17) 0.0030(16) -0.0003(17)
C127 0.029(2) 0.022(2) 0.030(2) 0.0017(17) -0.0019(18) -0.0012(18)
C128 0.020(2) 0.026(2) 0.043(3) 0.007(2) 0.0017(18) -0.0041(18)
C129 0.028(2) 0.029(3) 0.039(2) 0.003(2) 0.0140(19) 0.0003(19)
C130 0.023(2) 0.025(2) 0.034(2) 0.0009(18) 0.0118(17) -0.0020(17)
C131 0.037(2) 0.027(2) 0.028(2) -0.0044(18) 0.0131(18) -0.0089(19)
C132 0.063(4) 0.052(3) 0.042(3) -0.015(2) 0.023(3) -0.020(3)
C133 0.038(3) 0.026(3) 0.060(3) -0.004(2) 0.022(2) 0.001(2)
C134 0.027(2) 0.040(3) 0.044(3) -0.013(2) 0.019(2) -0.009(2)
C135 0.057(3) 0.072(4) 0.039(3) -0.010(3) 0.021(3) -0.014(3)
C136 0.038(3) 0.048(3) 0.075(4) -0.021(3) 0.027(3) -0.001(2)
C21 0.023(2) 0.048(3) 0.039(3) -0.005(2) 0.0130(19) -0.007(2)
C22 0.041(3) 0.046(3) 0.041(3) -0.002(2) 0.025(2) -0.002(2)
C23 0.044(3) 0.054(3) 0.028(2) -0.009(2) 0.012(2) -0.001(2)
C24 0.045(3) 0.062(4) 0.032(3) -0.014(2) 0.017(2) 0.000(3)
C25 0.029(2) 0.049(3) 0.041(3) -0.022(2) 0.010(2) 0.003(2)
C26 0.022(2) 0.039(3) 0.039(2) -0.010(2) 0.0118(18) 0.0059(19)
C27 0.024(2) 0.033(3) 0.038(2) -0.006(2) 0.0061(18) 0.0012(19)
C28 0.027(2) 0.031(2) 0.024(2) -0.0052(18) 0.0035(17) 0.0001(19)
C29 0.030(2) 0.035(3) 0.030(2) -0.0057(19) 0.0005(18) -0.003(2)
C210 0.029(2) 0.028(2) 0.033(2) -0.0092(19) 0.0038(18) -0.0069(19)
C211 0.030(2) 0.036(3) 0.033(2) 0.000(2) 0.0051(19) 0.001(2)
C212 0.034(3) 0.037(3) 0.039(3) 0.002(2) 0.005(2) -0.002(2)
C213 0.040(3) 0.030(3) 0.054(3) 0.004(2) 0.012(2) -0.002(2)
C214 0.054(3) 0.035(3) 0.066(4) -0.001(3) 0.007(3) -0.002(3)
C215 0.057(4) 0.041(3) 0.081(4) 0.009(3) 0.012(3) -0.010(3)
C216 0.076(4) 0.060(4) 0.073(4) 0.015(3) 0.033(3) -0.017(3)
C217 0.077(4) 0.043(3) 0.055(3) 0.001(3) 0.030(3) -0.011(3)
C218 0.027(2) 0.036(3) 0.042(3) -0.014(2) 0.0095(19) 0.000(2)
C219 0.035(3) 0.033(3) 0.044(3) -0.009(2) 0.017(2) -0.002(2)
C220 0.041(3) 0.042(3) 0.043(3) -0.009(2) 0.007(2) 0.000(2)
C221 0.042(3) 0.036(3) 0.057(3) -0.006(2) 0.009(2) 0.002(2)
C222 0.048(3) 0.034(3) 0.065(3) -0.012(3) 0.024(3) 0.005(2)
C223 0.044(3) 0.044(3) 0.050(3) -0.019(2) 0.012(2) 0.000(2)
C224 0.035(3) 0.042(3) 0.047(3) -0.014(2) 0.008(2) 0.001(2)
C225 0.021(2) 0.033(2) 0.027(2) -0.0108(18) 0.0064(16) -0.0018(18)
C226 0.026(2) 0.037(3) 0.044(3) -0.007(2) 0.0061(19) 0.002(2)
C227 0.024(2) 0.047(3) 0.041(3) -0.014(2) 0.0062(19) 0.007(2)
C228 0.023(2) 0.055(3) 0.031(2) -0.014(2) 0.0101(18) -0.008(2)
C229 0.031(2) 0.041(3) 0.030(2) -0.010(2) 0.0122(18) -0.006(2)
C230 0.023(2) 0.034(3) 0.025(2) -0.0120(18) 0.0044(16) -0.0035(18)
C231 0.026(2) 0.033(3) 0.039(2) -0.005(2) 0.0113(19) -0.0030(19)
C232 0.039(3) 0.036(3) 0.058(3) -0.007(2) 0.020(2) -0.002(2)
C233 0.041(3) 0.045(3) 0.040(3) 0.002(2) 0.007(2) 0.006(2)
C234 0.033(3) 0.045(3) 0.088(5) 0.008(3) 0.017(3) 0.011(2)
C35A 0.068(7) 0.083(8) 0.056(6) 0.019(5) 0.011(5) 0.009(6)
C36A 0.070(8) 0.053(7) 0.098(8) 0.016(6) 0.032(6) 0.022(5)
C35B 0.040(9) 0.068(11) 0.073(11) 0.030(9) -0.007(7) 0.004(7)
C36B 0.063(11) 0.035(8) 0.062(9) -0.012(7) 0.008(7) 0.002(7)
O41 0.100(5) 0.221(9) 0.132(6) 0.072(6) 0.004(4) -0.009(5)
C41 0.174(13) 0.30(2) 0.174(12) 0.144(13) 0.025(10) 0.067(13)
C42 0.106(9) 0.267(19) 0.234(16) 0.090(15) 0.020(10) -0.026(11)
C43 0.105(7) 0.114(8) 0.148(9) 0.054(7) 0.014(7) -0.007(6)
C44 0.241(16) 0.174(13) 0.119(9) 0.011(9) -0.076(10) 0.024(11)
O51 0.119(6) 0.133(7) 0.249(10) 0.002(6) 0.004(6) -0.019(5)
C51 0.27(2) 0.146(16) 0.74(5) 0.13(2) -0.05(3) 0.004(16)
C52 0.151(12) 0.257(19) 0.233(16) 0.004(14) -0.030(11) -0.129(14)
C53 0.158(11) 0.169(12) 0.106(7) -0.012(8) 0.056(7) 0.071(10)
C54 0.163(10) 0.117(8) 0.102(7) 0.003(6) 0.005(7) -0.019(8)
O61 0.140(6) 0.118(6) 0.185(8) 0.002(5) -0.029(5) 0.009(5)
C61 0.120(8) 0.089(7) 0.161(10) -0.002(7) -0.015(7) 0.010(6)
C62 0.100(7) 0.142(10) 0.123(8) 0.006(7) -0.048(6) 0.014(7)
C63 0.252(18) 0.081(9) 0.29(2) -0.032(11) 0.036(15) 0.019(10)
C64 0.49(3) 0.164(14) 0.209(16) 0.018(12) -0.19(2) -0.072(18)

loop_
_atom_type_symbol
_atom_type_description
_atom_type_scat_dispersion_real
_atom_type_scat_dispersion_imag
_atom_type_scat_source
C C 0.0033 0.0016 'International Tables Vol C Tables 4.2.6.8 and 6.1.1.4'
H H 0.0000 0.0000 'International Tables Vol C Tables 4.2.6.8 and 6.1.1.4'
N N 0.0061 0.0033 'International Tables Vol C Tables 4.2.6.8 and 6.1.1.4'
Cl Cl 0.1484 0.1585 'International Tables Vol C Tables 4.2.6.8 and 6.1.1.4'
Zr Zr -2.9673 0.5597 'International Tables Vol C Tables 4.2.6.8 and 6.1.1.4'
O O 0.0106 0.0060 'International Tables Vol C Tables 4.2.6.8 and 6.1.1.4'

loop_
_geom_angle_atom_site_label_1
_geom_angle_atom_site_label_2
_geom_angle_atom_site_label_3
_geom_angle
_geom_angle_site_symmetry_1
_geom_angle_site_symmetry_3
_geom_angle_publ_flag
N12 Zr11 N14 116.02(13) . . ?
N12 Zr11 N15 127.63(13) . . ?
N14 Zr11 N15 98.01(13) . . ?
N12 Zr11 N13 82.49(12) . . ?
N14 Zr11 N13 71.56(12) . . ?
N15 Zr11 N13 148.52(12) . . ?
N12 Zr11 Cl11 95.96(9) . . ?
N14 Zr11 Cl11 132.65(9) . . ?
N15 Zr11 Cl11 87.24(9) . . ?
N13 Zr11 Cl11 79.75(8) . . ?
N12 Zr11 N11 70.19(11) . . ?
N14 Zr11 N11 80.34(11) . . ?
N15 Zr11 N11 78.45(11) . . ?
N13 Zr11 N11 126.47(10) . . ?
Cl11 Zr11 N11 145.96(7) . . ?
C11 N11 C110 110.3(3) . . ?
C11 N11 C111 109.7(3) . . ?
C110 N11 C111 108.8(3) . . ?
C11 N11 Zr11 98.1(2) . . ?
C110 N11 Zr11 117.0(2) . . ?
C111 N11 Zr11 112.4(2) . . ?
C12 N12 C13 111.3(3) . . ?
C12 N12 Zr11 124.0(3) . . ?
C13 N12 Zr11 121.3(3) . . ?
C16 N13 C15 110.2(3) . . ?
C16 N13 C118 110.8(3) . . ?
C15 N13 C118 108.9(3) . . ?
C16 N13 Zr11 101.3(2) . . ?
C15 N13 Zr11 117.1(2) . . ?
C118 N13 Zr11 108.2(2) . . ?
C18 N14 C17 112.3(3) . . ?
C18 N14 Zr11 122.5(2) . . ?
C17 N14 Zr11 123.4(3) . . ?
C125 N15 Zr11 141.2(3) . . ?
C125 N15 H15 109.4 . . ?
Zr11 N15 H15 109.4 . . ?
N24 Zr21 N22 115.21(14) . . ?
N24 Zr21 N25 99.40(13) . . ?
N22 Zr21 N25 129.53(14) . . ?
N24 Zr21 Cl21 132.53(10) . . ?
N22 Zr21 Cl21 96.47(10) . . ?
N25 Zr21 Cl21 84.26(9) . . ?
N24 Zr21 N23 71.55(12) . . ?
N22 Zr21 N23 81.38(13) . . ?
N25 Zr21 N23 146.86(13) . . ?
Cl21 Zr21 N23 79.97(8) . . ?
N24 Zr21 N21 82.08(12) . . ?
N22 Zr21 N21 70.47(13) . . ?
N25 Zr21 N21 79.87(12) . . ?
Cl21 Zr21 N21 144.09(8) . . ?
N23 Zr21 N21 128.05(11) . . ?
C210 N21 C21 109.7(3) . . ?
C210 N21 C211 109.1(3) . . ?
C21 N21 C211 110.3(3) . . ?
C210 N21 Zr21 115.8(3) . . ?
C21 N21 Zr21 99.4(3) . . ?
C211 N21 Zr21 112.1(2) . . ?
C22 N22 C23 111.8(4) . . ?
C22 N22 Zr21 123.0(3) . . ?
C23 N22 Zr21 122.1(3) . . ?
C26 N23 C25 110.6(3) . . ?
C26 N23 C218 110.8(4) . . ?
C25 N23 C218 108.1(3) . . ?
C26 N23 Zr21 101.0(2) . . ?
C25 N23 Zr21 117.1(3) . . ?
C218 N23 Zr21 109.0(2) . . ?
C27 N24 C28 112.6(3) . . ?
C27 N24 Zr21 124.4(3) . . ?
C28 N24 Zr21 121.6(3) . . ?
C225 N25 Zr21 135.6(3) . . ?
C225 N25 H25 112.2 . . ?
Zr21 N25 H25 112.2 . . ?
N11 C11 C12 109.9(3) . . ?
N11 C11 H11A 109.7 . . ?
C12 C11 H11A 109.7 . . ?
N11 C11 H11B 109.7 . . ?
C12 C11 H11B 109.7 . . ?
H11A C11 H11B 108.2 . . ?
N12 C12 C11 109.8(3) . . ?
N12 C12 H12A 109.7 . . ?
C11 C12 H12A 109.7 . . ?
N12 C12 H12B 109.7 . . ?
C11 C12 H12B 109.7 . . ?
H12A C12 H12B 108.2 . . ?
N12 C13 C14 112.7(3) . . ?
N12 C13 H13A 109.0 . . ?
C14 C13 H13A 109.0 . . ?
N12 C13 H13B 109.0 . . ?
C14 C13 H13B 109.0 . . ?
H13A C13 H13B 107.8 . . ?
C13 C14 C15 113.8(4) . . ?
C13 C14 H14A 108.8 . . ?
C15 C14 H14A 108.8 . . ?
C13 C14 H14B 108.8 . . ?
C15 C14 H14B 108.8 . . ?
H14A C14 H14B 107.7 . . ?
N13 C15 C14 116.7(3) . . ?
N13 C15 H15A 108.1 . . ?
C14 C15 H15A 108.1 . . ?
N13 C15 H15B 108.1 . . ?
C14 C15 H15B 108.1 . . ?
H15A C15 H15B 107.3 . . ?
N13 C16 C17 111.0(3) . . ?
N13 C16 H16A 109.4 . . ?
C17 C16 H16A 109.4 . . ?
N13 C16 H16B 109.4 . . ?
C17 C16 H16B 109.4 . . ?
H16A C16 H16B 108.0 . . ?
N14 C17 C16 110.1(3) . . ?
N14 C17 H17A 109.6 . . ?
C16 C17 H17A 109.6 . . ?
N14 C17 H17B 109.6 . . ?
C16 C17 H17B 109.6 . . ?
H17A C17 H17B 108.1 . . ?
N14 C18 C19 112.9(3) . . ?
N14 C18 H18A 109.0 . . ?
C19 C18 H18A 109.0 . . ?
N14 C18 H18B 109.0 . . ?
C19 C18 H18B 109.0 . . ?
H18A C18 H18B 107.8 . . ?
C110 C19 C18 114.4(3) . . ?
C110 C19 H19A 108.7 . . ?
C18 C19 H19A 108.7 . . ?
C110 C19 H19B 108.7 . . ?
C18 C19 H19B 108.7 . . ?
H19A C19 H19B 107.6 . . ?
N11 C110 C19 116.6(3) . . ?
N11 C110 H11C 108.2 . . ?
C19 C110 H11C 108.2 . . ?
N11 C110 H11D 108.2 . . ?
C19 C110 H11D 108.2 . . ?
H11C C110 H11D 107.3 . . ?
N11 C111 C112 116.4(3) . . ?
N11 C111 H11E 108.2 . . ?
C112 C111 H11E 108.2 . . ?
N11 C111 H11F 108.2 . . ?
C112 C111 H11F 108.2 . . ?
H11E C111 H11F 107.4 . . ?
C113 C112 C117 118.0(4) . . ?
C113 C112 C111 120.4(4) . . ?
C117 C112 C111 121.6(4) . . ?
C112 C113 C114 121.0(4) . . ?
C112 C113 H113 119.5 . . ?
C114 C113 H113 119.5 . . ?
C115 C114 C113 120.3(4) . . ?
C115 C114 H114 119.8 . . ?
C113 C114 H114 119.8 . . ?
C114 C115 C116 119.3(4) . . ?
C114 C115 H115 120.3 . . ?
C116 C115 H115 120.3 . . ?
C115 C116 C117 120.5(4) . . ?
C115 C116 H116 119.8 . . ?
C117 C116 H116 119.8 . . ?
C116 C117 C112 120.8(4) . . ?
C116 C117 H117 119.6 . . ?
C112 C117 H117 119.6 . . ?
N13 C118 C119 116.8(3) . . ?
N13 C118 H11G 108.1 . . ?
C119 C118 H11G 108.1 . . ?
N13 C118 H11H 108.1 . . ?
C119 C118 H11H 108.1 . . ?
H11G C118 H11H 107.3 . . ?
C124 C119 C120 118.3(4) . . ?
C124 C119 C118 119.0(4) . . ?
C120 C119 C118 122.7(4) . . ?
C121 C120 C119 119.6(5) . . ?
C121 C120 H120 120.2 . . ?
C119 C120 H120 120.2 . . ?
C122 C121 C120 121.2(6) . . ?
C122 C121 H121 119.4 . . ?
C120 C121 H121 119.4 . . ?
C121 C122 C123 119.9(5) . . ?
C121 C122 H122 120.1 . . ?
C123 C122 H122 120.1 . . ?
C122 C123 C124 119.6(6) . . ?
C122 C123 H123 120.2 . . ?
C124 C123 H123 120.2 . . ?
C119 C124 C123 121.3(5) . . ?
C119 C124 H124 119.4 . . ?
C123 C124 H124 119.4 . . ?
N15 C125 C130 121.4(3) . . ?
N15 C125 C126 120.0(3) . . ?
C130 C125 C126 118.6(4) . . ?
C127 C126 C125 119.1(4) . . ?
C127 C126 C131 120.5(4) . . ?
C125 C126 C131 120.4(4) . . ?
C128 C127 C126 121.8(4) . . ?
C128 C127 H127 119.1 . . ?
C126 C127 H127 119.1 . . ?
C129 C128 C127 119.0(4) . . ?
C129 C128 H128 120.5 . . ?
C127 C128 H128 120.5 . . ?
C128 C129 C130 122.3(4) . . ?
C128 C129 H129 118.8 . . ?
C130 C129 H129 118.8 . . ?
C129 C130 C125 119.2(4) . . ?
C129 C130 C134 118.2(4) . . ?
C125 C130 C134 122.6(4) . . ?
C126 C131 C132 114.1(4) . . ?
C126 C131 C133 110.5(3) . . ?
C132 C131 C133 109.1(4) . . ?
C126 C131 H131 107.7 . . ?
C132 C131 H131 107.7 . . ?
C133 C131 H131 107.7 . . ?
C131 C132 H13C 109.5 . . ?
C131 C132 H13D 109.5 . . ?
H13C C132 H13D 109.5 . . ?
C131 C132 H13E 109.5 . . ?
H13C C132 H13E 109.5 . . ?
H13D C132 H13E 109.5 . . ?
C131 C133 H13F 109.5 . . ?
C131 C133 H13G 109.5 . . ?
H13F C133 H13G 109.5 . . ?
C131 C133 H13H 109.5 . . ?
H13F C133 H13H 109.5 . . ?
H13G C133 H13H 109.5 . . ?
C130 C134 C136 112.0(4) . . ?
C130 C134 C135 111.5(4) . . ?
C136 C134 C135 110.9(4) . . ?
C130 C134 H134 107.4 . . ?
C136 C134 H134 107.4 . . ?
C135 C134 H134 107.4 . . ?
C134 C135 H13I 109.5 . . ?
C134 C135 H13J 109.5 . . ?
H13I C135 H13J 109.5 . . ?
C134 C135 H13K 109.5 . . ?
H13I C135 H13K 109.5 . . ?
H13J C135 H13K 109.5 . . ?
C134 C136 H13L 109.5 . . ?
C134 C136 H13M 109.5 . . ?
H13L C136 H13M 109.5 . . ?
C134 C136 H13N 109.5 . . ?
H13L C136 H13N 109.5 . . ?
H13M C136 H13N 109.5 . . ?
N21 C21 C22 110.2(3) . . ?
N21 C21 H21A 109.6 . . ?
C22 C21 H21A 109.6 . . ?
N21 C21 H21B 109.6 . . ?
C22 C21 H21B 109.6 . . ?
H21A C21 H21B 108.1 . . ?
N22 C22 C21 109.7(4) . . ?
N22 C22 H22A 109.7 . . ?
C21 C22 H22A 109.7 . . ?
N22 C22 H22B 109.7 . . ?
C21 C22 H22B 109.7 . . ?
H22A C22 H22B 108.2 . . ?
N22 C23 C24 112.5(4) . . ?
N22 C23 H23A 109.1 . . ?
C24 C23 H23A 109.1 . . ?
N22 C23 H23B 109.1 . . ?
C24 C23 H23B 109.1 . . ?
H23A C23 H23B 107.8 . . ?
C25 C24 C23 113.4(4) . . ?
C25 C24 H24A 108.9 . . ?
C23 C24 H24A 108.9 . . ?
C25 C24 H24B 108.9 . . ?
C23 C24 H24B 108.9 . . ?
H24A C24 H24B 107.7 . . ?
N23 C25 C24 116.3(4) . . ?
N23 C25 H25A 108.2 . . ?
C24 C25 H25A 108.2 . . ?
N23 C25 H25B 108.2 . . ?
C24 C25 H25B 108.2 . . ?
H25A C25 H25B 107.4 . . ?
N23 C26 C27 110.8(3) . . ?
N23 C26 H26A 109.5 . . ?
C27 C26 H26A 109.5 . . ?
N23 C26 H26B 109.5 . . ?
C27 C26 H26B 109.5 . . ?
H26A C26 H26B 108.1 . . ?
N24 C27 C26 109.2(3) . . ?
N24 C27 H27A 109.8 . . ?
C26 C27 H27A 109.8 . . ?
N24 C27 H27B 109.8 . . ?
C26 C27 H27B 109.8 . . ?
H27A C27 H27B 108.3 . . ?
N24 C28 C29 112.9(3) . . ?
N24 C28 H28A 109.0 . . ?
C29 C28 H28A 109.0 . . ?
N24 C28 H28B 109.0 . . ?
C29 C28 H28B 109.0 . . ?
H28A C28 H28B 107.8 . . ?
C28 C29 C210 114.5(3) . . ?
C28 C29 H29A 108.6 . . ?
C210 C29 H29A 108.6 . . ?
C28 C29 H29B 108.6 . . ?
C210 C29 H29B 108.6 . . ?
H29A C29 H29B 107.6 . . ?
N21 C210 C29 117.4(4) . . ?
N21 C210 H21C 108.0 . . ?
C29 C210 H21C 108.0 . . ?
N21 C210 H21D 108.0 . . ?
C29 C210 H21D 108.0 . . ?
H21C C210 H21D 107.2 . . ?
N21 C211 C212 116.9(4) . . ?
N21 C211 H21E 108.1 . . ?
C212 C211 H21E 108.1 . . ?
N21 C211 H21F 108.1 . . ?
C212 C211 H21F 108.1 . . ?
H21E C211 H21F 107.3 . . ?
C217 C212 C213 117.1(5) . . ?
C217 C212 C211 122.2(5) . . ?
C213 C212 C211 120.7(4) . . ?
C214 C213 C212 122.3(5) . . ?
C214 C213 H213 118.9 . . ?
C212 C213 H213 118.9 . . ?
C215 C214 C213 119.0(6) . . ?
C215 C214 H214 120.5 . . ?
C213 C214 H214 120.5 . . ?
C216 C215 C214 120.6(6) . . ?
C216 C215 H215 119.7 . . ?
C214 C215 H215 119.7 . . ?
C215 C216 C217 119.8(6) . . ?
C215 C216 H216 120.1 . . ?
C217 C216 H216 120.1 . . ?
C212 C217 C216 121.2(5) . . ?
C212 C217 H217 119.4 . . ?
C216 C217 H217 119.4 . . ?
N23 C218 C219 117.3(4) . . ?
N23 C218 H21G 108.0 . . ?
C219 C218 H21G 108.0 . . ?
N23 C218 H21H 108.0 . . ?
C219 C218 H21H 108.0 . . ?
H21G C218 H21H 107.2 . . ?
C224 C219 C220 117.4(4) . . ?
C224 C219 C218 120.7(4) . . ?
C220 C219 C218 121.9(4) . . ?
C221 C220 C219 122.0(5) . . ?
C221 C220 H220 119.0 . . ?
C219 C220 H220 119.0 . . ?
C222 C221 C220 119.9(5) . . ?
C222 C221 H221 120.1 . . ?
C220 C221 H221 120.1 . . ?
C221 C222 C223 119.7(5) . . ?
C221 C222 H222 120.1 . . ?
C223 C222 H222 120.1 . . ?
C222 C223 C224 120.3(5) . . ?
C222 C223 H223 119.8 . . ?
C224 C223 H223 119.8 . . ?
C219 C224 C223 120.7(5) . . ?
C219 C224 H224 119.7 . . ?
C223 C224 H224 119.7 . . ?
C230 C225 N25 120.7(4) . . ?
C230 C225 C226 119.4(4) . . ?
N25 C225 C226 119.9(4) . . ?
C227 C226 C225 119.1(4) . . ?
C227 C226 C234 119.3(4) . . ?
C225 C226 C234 121.5(4) . . ?
C228 C227 C226 121.7(4) . . ?
C228 C227 H227 119.2 . . ?
C226 C227 H227 119.2 . . ?
C227 C228 C229 119.0(4) . . ?
C227 C228 H228 120.5 . . ?
C229 C228 H228 120.5 . . ?
C228 C229 C230 121.5(5) . . ?
C228 C229 H229 119.3 . . ?
C230 C229 H229 119.3 . . ?
C229 C230 C225 119.3(4) . . ?
C229 C230 C231 116.9(4) . . ?
C225 C230 C231 123.6(4) . . ?
C230 C231 C233 110.8(4) . . ?
C230 C231 C232 113.7(4) . . ?
C233 C231 C232 110.2(4) . . ?
C230 C231 H231 107.3 . . ?
C233 C231 H231 107.3 . . ?
C232 C231 H231 107.3 . . ?
C231 C232 H23C 109.5 . . ?
C231 C232 H23D 109.5 . . ?
H23C C232 H23D 109.5 . . ?
C231 C232 H23E 109.5 . . ?
H23C C232 H23E 109.5 . . ?
H23D C232 H23E 109.5 . . ?
C231 C233 H23F 109.5 . . ?
C231 C233 H23G 109.5 . . ?
H23F C233 H23G 109.5 . . ?
C231 C233 H23H 109.5 . . ?
H23F C233 H23H 109.5 . . ?
H23G C233 H23H 109.5 . . ?
C35A C234 C36B 122.2(9) . . ?
C35A C234 C226 115.3(7) . . ?
C36B C234 C226 120.9(8) . . ?
C35A C234 C36A 116.8(7) . . ?
C36B C234 C36A 51.4(8) . . ?
C226 C234 C36A 112.1(6) . . ?
C35A C234 C35B 53.0(8) . . ?
C36B C234 C35B 112.9(9) . . ?
C226 C234 C35B 111.3(7) . . ?
C36A C234 C35B 72.4(8) . . ?
C35A C234 H234 103.5 . . ?
C36B C234 H234 52.2 . . ?
C226 C234 H234 103.5 . . ?
C36A C234 H234 103.5 . . ?
C35B C234 H234 143.9 . . ?
C234 C35A H35A 109.5 . . ?
C234 C35A H35B 109.5 . . ?
H35A C35A H35B 109.5 . . ?
C234 C35A H35C 109.5 . . ?
H35A C35A H35C 109.5 . . ?
H35B C35A H35C 109.5 . . ?
C234 C36A H36A 109.5 . . ?
C234 C36A H36B 109.5 . . ?
H36A C36A H36B 109.5 . . ?
C234 C36A H36C 109.5 . . ?
H36A C36A H36C 109.5 . . ?
H36B C36A H36C 109.5 . . ?
C234 C35B H35D 109.5 . . ?
C234 C35B H35E 109.5 . . ?
H35D C35B H35E 109.5 . . ?
C234 C35B H35F 109.5 . . ?
H35D C35B H35F 109.5 . . ?
H35E C35B H35F 109.5 . . ?
C234 C36B H36D 109.5 . . ?
C234 C36B H36E 109.5 . . ?
H36D C36B H36E 109.5 . . ?
C234 C36B H36F 109.5 . . ?
H36D C36B H36F 109.5 . . ?
H36E C36B H36F 109.5 . . ?
C43 O41 C42 115.1(10) . . ?
C42 C41 H41A 109.5 . . ?
C42 C41 H41B 109.5 . . ?
H41A C41 H41B 109.5 . . ?
C42 C41 H41C 109.5 . . ?
H41A C41 H41C 109.5 . . ?
H41B C41 H41C 109.5 . . ?
O41 C42 C41 106.9(13) . . ?
O41 C42 H42A 110.3 . . ?
C41 C42 H42A 110.3 . . ?
O41 C42 H42B 110.3 . . ?
C41 C42 H42B 110.3 . . ?
H42A C42 H42B 108.6 . . ?
C44 C43 O41 109.4(10) . . ?
C44 C43 H43A 109.8 . . ?
O41 C43 H43A 109.8 . . ?
C44 C43 H43B 109.8 . . ?
O41 C43 H43B 109.8 . . ?
H43A C43 H43B 108.2 . . ?
C43 C44 H44A 109.5 . . ?
C43 C44 H44B 109.5 . . ?
H44A C44 H44B 109.5 . . ?
C43 C44 H44C 109.5 . . ?
H44A C44 H44C 109.5 . . ?
H44B C44 H44C 109.5 . . ?
C53 O51 C52 112.7(11) . . ?
C52 C51 H51A 109.5 . . ?
C52 C51 H51B 109.5 . . ?
H51A C51 H51B 109.5 . . ?
C52 C51 H51C 109.5 . . ?
H51A C51 H51C 109.5 . . ?
H51B C51 H51C 109.5 . . ?
O51 C52 C51 106.4(13) . . ?
O51 C52 H52A 110.5 . . ?
C51 C52 H52A 110.5 . . ?
O51 C52 H52B 110.5 . . ?
C51 C52 H52B 110.5 . . ?
H52A C52 H52B 108.6 . . ?
O51 C53 C54 105.6(9) . . ?
O51 C53 H53A 110.6 . . ?
C54 C53 H53A 110.6 . . ?
O51 C53 H53B 110.6 . . ?
C54 C53 H53B 110.6 . . ?
H53A C53 H53B 108.8 . . ?
C53 C54 H54A 109.5 . . ?
C53 C54 H54B 109.5 . . ?
H54A C54 H54B 109.5 . . ?
C53 C54 H54C 109.5 . . ?
H54A C54 H54C 109.5 . . ?
H54B C54 H54C 109.5 . . ?
C62 O61 C63 112.8(9) . . ?
C62 C61 H61A 109.5 . . ?
C62 C61 H61B 109.5 . . ?
H61A C61 H61B 109.5 . . ?
C62 C61 H61C 109.5 . . ?
H61A C61 H61C 109.5 . . ?
H61B C61 H61C 109.5 . . ?
O61 C62 C61 108.8(8) . . ?
O61 C62 H62A 109.9 . . ?
C61 C62 H62A 109.9 . . ?
O61 C62 H62B 109.9 . . ?
C61 C62 H62B 109.9 . . ?
H62A C62 H62B 108.3 . . ?
O61 C63 C64 113.0(13) . . ?
O61 C63 H63A 109.0 . . ?
C64 C63 H63A 109.0 . . ?
O61 C63 H63B 109.0 . . ?
C64 C63 H63B 109.0 . . ?
H63A C63 H63B 107.8 . . ?
C63 C64 H64A 109.5 . . ?
C63 C64 H64B 109.5 . . ?
H64A C64 H64B 109.5 . . ?
C63 C64 H64C 109.5 . . ?
H64A C64 H64C 109.5 . . ?
H64B C64 H64C 109.5 . . ?

loop_
_geom_bond_atom_site_label_1
_geom_bond_atom_site_label_2
_geom_bond_distance
_geom_bond_site_symmetry_2
_geom_bond_publ_flag
Zr11 N12 2.070(3) . ?
Zr11 N14 2.073(3) . ?
Zr11 N15 2.140(3) . ?
Zr11 N13 2.485(3) . ?
Zr11 Cl11 2.4984(11) . ?
Zr11 N11 2.554(3) . ?
N11 C11 1.487(5) . ?
N11 C110 1.491(5) . ?
N11 C111 1.506(5) . ?
N12 C12 1.450(5) . ?
N12 C13 1.468(5) . ?
N13 C16 1.482(5) . ?
N13 C15 1.488(5) . ?
N13 C118 1.518(5) . ?
N14 C18 1.448(5) . ?
N14 C17 1.461(5) . ?
N15 C125 1.401(5) . ?
N15 H15 0.8800 . ?
Zr21 N24 2.062(3) . ?
Zr21 N22 2.083(4) . ?
Zr21 N25 2.133(3) . ?
Zr21 Cl21 2.4845(11) . ?
Zr21 N23 2.492(4) . ?
Zr21 N21 2.495(3) . ?
N21 C210 1.484(5) . ?
N21 C21 1.484(5) . ?
N21 C211 1.495(5) . ?
N22 C22 1.445(6) . ?
N22 C23 1.468(5) . ?
N23 C26 1.474(5) . ?
N23 C25 1.491(5) . ?
N23 C218 1.502(6) . ?
N24 C27 1.453(5) . ?
N24 C28 1.471(5) . ?
N25 C225 1.411(5) . ?
N25 H25 0.8800 . ?
C11 C12 1.509(6) . ?
C11 H11A 0.9900 . ?
C11 H11B 0.9900 . ?
C12 H12A 0.9900 . ?
C12 H12B 0.9900 . ?
C13 C14 1.526(6) . ?
C13 H13A 0.9900 . ?
C13 H13B 0.9900 . ?
C14 C15 1.528(6) . ?
C14 H14A 0.9900 . ?
C14 H14B 0.9900 . ?
C15 H15A 0.9900 . ?
C15 H15B 0.9900 . ?
C16 C17 1.498(6) . ?
C16 H16A 0.9900 . ?
C16 H16B 0.9900 . ?
C17 H17A 0.9900 . ?
C17 H17B 0.9900 . ?
C18 C19 1.525(6) . ?
C18 H18A 0.9900 . ?
C18 H18B 0.9900 . ?
C19 C110 1.518(5) . ?
C19 H19A 0.9900 . ?
C19 H19B 0.9900 . ?
C110 H11C 0.9900 . ?
C110 H11D 0.9900 . ?
C111 C112 1.523(5) . ?
C111 H11E 0.9900 . ?
C111 H11F 0.9900 . ?
C112 C113 1.386(6) . ?
C112 C117 1.389(6) . ?
C113 C114 1.386(6) . ?
C113 H113 0.9500 . ?
C114 C115 1.375(6) . ?
C114 H114 0.9500 . ?
C115 C116 1.376(7) . ?
C115 H115 0.9500 . ?
C116 C117 1.384(6) . ?
C116 H116 0.9500 . ?
C117 H117 0.9500 . ?
C118 C119 1.528(6) . ?
C118 H11G 0.9900 . ?
C118 H11H 0.9900 . ?
C119 C124 1.386(7) . ?
C119 C120 1.394(7) . ?
C120 C121 1.390(7) . ?
C120 H120 0.9500 . ?
C121 C122 1.368(9) . ?
C121 H121 0.9500 . ?
C122 C123 1.369(9) . ?
C122 H122 0.9500 . ?
C123 C124 1.392(7) . ?
C123 H123 0.9500 . ?
C124 H124 0.9500 . ?
C125 C130 1.412(5) . ?
C125 C126 1.431(5) . ?
C126 C127 1.390(6) . ?
C126 C131 1.518(6) . ?
C127 C128 1.376(6) . ?
C127 H127 0.9500 . ?
C128 C129 1.374(6) . ?
C128 H128 0.9500 . ?
C129 C130 1.389(6) . ?
C129 H129 0.9500 . ?
C130 C134 1.508(6) . ?
C131 C132 1.520(6) . ?
C131 C133 1.538(6) . ?
C131 H131 1.0000 . ?
C132 H13C 0.9800 . ?
C132 H13D 0.9800 . ?
C132 H13E 0.9800 . ?
C133 H13F 0.9800 . ?
C133 H13G 0.9800 . ?
C133 H13H 0.9800 . ?
C134 C136 1.532(7) . ?
C134 C135 1.542(7) . ?
C134 H134 1.0000 . ?
C135 H13I 0.9800 . ?
C135 H13J 0.9800 . ?
C135 H13K 0.9800 . ?
C136 H13L 0.9800 . ?
C136 H13M 0.9800 . ?
C136 H13N 0.9800 . ?
C21 C22 1.499(6) . ?
C21 H21A 0.9900 . ?
C21 H21B 0.9900 . ?
C22 H22A 0.9900 . ?
C22 H22B 0.9900 . ?
C23 C24 1.509(7) . ?
C23 H23A 0.9900 . ?
C23 H23B 0.9900 . ?
C24 C25 1.507(7) . ?
C24 H24A 0.9900 . ?
C24 H24B 0.9900 . ?
C25 H25A 0.9900 . ?
C25 H25B 0.9900 . ?
C26 C27 1.513(6) . ?
C26 H26A 0.9900 . ?
C26 H26B 0.9900 . ?
C27 H27A 0.9900 . ?
C27 H27B 0.9900 . ?
C28 C29 1.509(6) . ?
C28 H28A 0.9900 . ?
C28 H28B 0.9900 . ?
C29 C210 1.524(6) . ?
C29 H29A 0.9900 . ?
C29 H29B 0.9900 . ?
C210 H21C 0.9900 . ?
C210 H21D 0.9900 . ?
C211 C212 1.517(6) . ?
C211 H21E 0.9900 . ?
C211 H21F 0.9900 . ?
C212 C217 1.378(7) . ?
C212 C213 1.384(7) . ?
C213 C214 1.382(7) . ?
C213 H213 0.9500 . ?
C214 C215 1.369(8) . ?
C214 H214 0.9500 . ?
C215 C216 1.361(9) . ?
C215 H215 0.9500 . ?
C216 C217 1.396(8) . ?
C216 H216 0.9500 . ?
C217 H217 0.9500 . ?
C218 C219 1.511(6) . ?
C218 H21G 0.9900 . ?
C218 H21H 0.9900 . ?
C219 C224 1.389(6) . ?
C219 C220 1.390(7) . ?
C220 C221 1.376(7) . ?
C220 H220 0.9500 . ?
C221 C222 1.373(7) . ?
C221 H221 0.9500 . ?
C222 C223 1.374(7) . ?
C222 H222 0.9500 . ?
C223 C224 1.392(7) . ?
C223 H223 0.9500 . ?
C224 H224 0.9500 . ?
C225 C230 1.400(6) . ?
C225 C226 1.415(6) . ?
C226 C227 1.391(6) . ?
C226 C234 1.504(7) . ?
C227 C228 1.376(7) . ?
C227 H227 0.9500 . ?
C228 C229 1.383(6) . ?
C228 H228 0.9500 . ?
C229 C230 1.397(6) . ?
C229 H229 0.9500 . ?
C230 C231 1.510(6) . ?
C231 C233 1.517(6) . ?
C231 C232 1.543(6) . ?
C231 H231 1.0000 . ?
C232 H23C 0.9800 . ?
C232 H23D 0.9800 . ?
C232 H23E 0.9800 . ?
C233 H23F 0.9800 . ?
C233 H23G 0.9800 . ?
C233 H23H 0.9800 . ?
C234 C35A 1.360(11) . ?
C234 C36B 1.369(14) . ?
C234 C36A 1.573(11) . ?
C234 C35B 1.651(14) . ?
C234 H234 1.0000 . ?
C35A H35A 0.9800 . ?
C35A H35B 0.9800 . ?
C35A H35C 0.9800 . ?
C36A H36A 0.9800 . ?
C36A H36B 0.9800 . ?
C36A H36C 0.9800 . ?
C35B H35D 0.9800 . ?
C35B H35E 0.9800 . ?
C35B H35F 0.9800 . ?
C36B H36D 0.9800 . ?
C36B H36E 0.9800 . ?
C36B H36F 0.9800 . ?
O41 C43 1.446(10) . ?
O41 C42 1.465(15) . ?
C41 C42 1.531(17) . ?
C41 H41A 0.9800 . ?
C41 H41B 0.9800 . ?
C41 H41C 0.9800 . ?
C42 H42A 0.9900 . ?
C42 H42B 0.9900 . ?
C43 C44 1.316(13) . ?
C43 H43A 0.9900 . ?
C43 H43B 0.9900 . ?
C44 H44A 0.9800 . ?
C44 H44B 0.9800 . ?
C44 H44C 0.9800 . ?
O51 C53 1.390(11) . ?
O51 C52 1.485(13) . ?
C51 C52 1.53(2) . ?
C51 H51A 0.9800 . ?
C51 H51B 0.9800 . ?
C51 H51C 0.9800 . ?
C52 H52A 0.9900 . ?
C52 H52B 0.9900 . ?
C53 C54 1.497(14) . ?
C53 H53A 0.9900 . ?
C53 H53B 0.9900 . ?
C54 H54A 0.9800 . ?
C54 H54B 0.9800 . ?
C54 H54C 0.9800 . ?
O61 C62 1.379(10) . ?
O61 C63 1.527(14) . ?
C61 C62 1.471(13) . ?
C61 H61A 0.9800 . ?
C61 H61B 0.9800 . ?
C61 H61C 0.9800 . ?
C62 H62A 0.9900 . ?
C62 H62B 0.9900 . ?
C63 C64 1.540(17) . ?
C63 H63A 0.9900 . ?
C63 H63B 0.9900 . ?
C64 H64A 0.9800 . ?
C64 H64B 0.9800 . ?
C64 H64C 0.9800 . ?

loop_
_geom_torsion_atom_site_label_1
_geom_torsion_atom_site_label_2
_geom_torsion_atom_site_label_3
_geom_torsion_atom_site_label_4
_geom_torsion
_geom_torsion_site_symmetry_1
_geom_torsion_site_symmetry_2
_geom_torsion_site_symmetry_3
_geom_torsion_site_symmetry_4
_geom_torsion_publ_flag
N12 Zr11 N11 C11 -40.6(2) . . . . ?
N14 Zr11 N11 C11 81.7(2) . . . . ?
N15 Zr11 N11 C11 -178.0(2) . . . . ?
N13 Zr11 N11 C11 23.4(3) . . . . ?
Cl11 Zr11 N11 C11 -111.0(2) . . . . ?
N12 Zr11 N11 C110 -158.4(3) . . . . ?
N14 Zr11 N11 C110 -36.1(3) . . . . ?
N15 Zr11 N11 C110 64.2(3) . . . . ?
N13 Zr11 N11 C110 -94.4(3) . . . . ?
Cl11 Zr11 N11 C110 131.2(2) . . . . ?
N12 Zr11 N11 C111 74.7(2) . . . . ?
N14 Zr11 N11 C111 -163.0(3) . . . . ?
N15 Zr11 N11 C111 -62.7(2) . . . . ?
N13 Zr11 N11 C111 138.7(2) . . . . ?
Cl11 Zr11 N11 C111 4.3(3) . . . . ?
N14 Zr11 N12 C12 -43.5(3) . . . . ?
N15 Zr11 N12 C12 81.4(3) . . . . ?
N13 Zr11 N12 C12 -108.7(3) . . . . ?
Cl11 Zr11 N12 C12 172.5(3) . . . . ?
N11 Zr11 N12 C12 24.5(3) . . . . ?
N14 Zr11 N12 C13 113.7(3) . . . . ?
N15 Zr11 N12 C13 -121.4(3) . . . . ?
N13 Zr11 N12 C13 48.5(3) . . . . ?
Cl11 Zr11 N12 C13 -30.3(3) . . . . ?
N11 Zr11 N12 C13 -178.3(3) . . . . ?
N12 Zr11 N13 C16 84.1(2) . . . . ?
N14 Zr11 N13 C16 -36.6(2) . . . . ?
N15 Zr11 N13 C16 -111.3(3) . . . . ?
Cl11 Zr11 N13 C16 -178.4(2) . . . . ?
N11 Zr11 N13 C16 25.6(3) . . . . ?
N12 Zr11 N13 C15 -35.7(3) . . . . ?
N14 Zr11 N13 C15 -156.4(3) . . . . ?
N15 Zr11 N13 C15 128.8(3) . . . . ?
Cl11 Zr11 N13 C15 61.7(3) . . . . ?
N11 Zr11 N13 C15 -94.2(3) . . . . ?
N12 Zr11 N13 C118 -159.3(3) . . . . ?
N14 Zr11 N13 C118 80.0(3) . . . . ?
N15 Zr11 N13 C118 5.3(4) . . . . ?
Cl11 Zr11 N13 C118 -61.8(2) . . . . ?
N11 Zr11 N13 C118 142.2(2) . . . . ?
N12 Zr11 N14 C18 112.6(3) . . . . ?
N15 Zr11 N14 C18 -26.4(3) . . . . ?
N13 Zr11 N14 C18 -175.8(3) . . . . ?
Cl11 Zr11 N14 C18 -120.0(3) . . . . ?
N11 Zr11 N14 C18 50.4(3) . . . . ?
N12 Zr11 N14 C17 -50.9(3) . . . . ?
N15 Zr11 N14 C17 170.1(3) . . . . ?
N13 Zr11 N14 C17 20.6(3) . . . . ?
Cl11 Zr11 N14 C17 76.4(3) . . . . ?
N11 Zr11 N14 C17 -113.2(3) . . . . ?
N12 Zr11 N15 C125 130.1(4) . . . . ?
N14 Zr11 N15 C125 -98.0(4) . . . . ?
N13 Zr11 N15 C125 -30.4(5) . . . . ?
Cl11 Zr11 N15 C125 34.7(4) . . . . ?
N11 Zr11 N15 C125 -176.3(4) . . . . ?
N24 Zr21 N21 C210 37.5(3) . . . . ?
N22 Zr21 N21 C210 157.9(3) . . . . ?
N25 Zr21 N21 C210 -63.5(3) . . . . ?
Cl21 Zr21 N21 C210 -128.7(2) . . . . ?
N23 Zr21 N21 C210 96.6(3) . . . . ?
N24 Zr21 N21 C21 -79.9(3) . . . . ?
N22 Zr21 N21 C21 40.5(2) . . . . ?
N25 Zr21 N21 C21 179.1(3) . . . . ?
Cl21 Zr21 N21 C21 113.9(2) . . . . ?
N23 Zr21 N21 C21 -20.8(3) . . . . ?
N24 Zr21 N21 C211 163.6(3) . . . . ?
N22 Zr21 N21 C211 -76.0(3) . . . . ?
N25 Zr21 N21 C211 62.5(3) . . . . ?
Cl21 Zr21 N21 C211 -2.7(3) . . . . ?
N23 Zr21 N21 C211 -137.4(3) . . . . ?
N24 Zr21 N22 C22 45.8(4) . . . . ?
N25 Zr21 N22 C22 -82.7(4) . . . . ?
Cl21 Zr21 N22 C22 -170.6(3) . . . . ?
N23 Zr21 N22 C22 110.7(4) . . . . ?
N21 Zr21 N22 C22 -25.0(3) . . . . ?
N24 Zr21 N22 C23 -112.7(3) . . . . ?
N25 Zr21 N22 C23 118.8(3) . . . . ?
Cl21 Zr21 N22 C23 30.9(3) . . . . ?
N23 Zr21 N22 C23 -47.9(3) . . . . ?
N21 Zr21 N22 C23 176.4(4) . . . . ?
N24 Zr21 N23 C26 36.0(3) . . . . ?
N22 Zr21 N23 C26 -84.3(3) . . . . ?
N25 Zr21 N23 C26 114.7(3) . . . . ?
Cl21 Zr21 N23 C26 177.5(3) . . . . ?
N21 Zr21 N23 C26 -27.5(3) . . . . ?
N24 Zr21 N23 C25 156.2(3) . . . . ?
N22 Zr21 N23 C25 35.9(3) . . . . ?
N25 Zr21 N23 C25 -125.1(3) . . . . ?
Cl21 Zr21 N23 C25 -62.3(3) . . . . ?
N21 Zr21 N23 C25 92.7(3) . . . . ?
N24 Zr21 N23 C218 -80.7(3) . . . . ?
N22 Zr21 N23 C218 159.0(3) . . . . ?
N25 Zr21 N23 C218 -2.0(4) . . . . ?
Cl21 Zr21 N23 C218 60.8(2) . . . . ?
N21 Zr21 N23 C218 -144.3(2) . . . . ?
N22 Zr21 N24 C27 51.9(4) . . . . ?
N25 Zr21 N24 C27 -165.8(3) . . . . ?
Cl21 Zr21 N24 C27 -75.0(4) . . . . ?
N23 Zr21 N24 C27 -18.7(3) . . . . ?
N21 Zr21 N24 C27 115.9(3) . . . . ?
N22 Zr21 N24 C28 -113.9(3) . . . . ?
N25 Zr21 N24 C28 28.4(3) . . . . ?
Cl21 Zr21 N24 C28 119.2(3) . . . . ?
N23 Zr21 N24 C28 175.5(3) . . . . ?
N21 Zr21 N24 C28 -49.9(3) . . . . ?
N24 Zr21 N25 C225 104.7(4) . . . . ?
N22 Zr21 N25 C225 -121.2(4) . . . . ?
Cl21 Zr21 N25 C225 -27.5(4) . . . . ?
N23 Zr21 N25 C225 34.2(5) . . . . ?
N21 Zr21 N25 C225 -175.2(4) . . . . ?
C110 N11 C11 C12 176.5(3) . . . . ?
C111 N11 C11 C12 -63.8(4) . . . . ?
Zr11 N11 C11 C12 53.7(3) . . . . ?
C13 N12 C12 C11 -161.2(3) . . . . ?
Zr11 N12 C12 C11 -2.0(4) . . . . ?
N11 C11 C12 N12 -41.1(4) . . . . ?
C12 N12 C13 C14 84.9(4) . . . . ?
Zr11 N12 C13 C14 -74.9(4) . . . . ?
N12 C13 C14 C15 71.4(5) . . . . ?
C16 N13 C15 C14 -67.4(5) . . . . ?
C118 N13 C15 C14 170.8(4) . . . . ?
Zr11 N13 C15 C14 47.6(4) . . . . ?
C13 C14 C15 N13 -61.1(5) . . . . ?
C15 N13 C16 C17 174.3(3) . . . . ?
C118 N13 C16 C17 -65.1(4) . . . . ?
Zr11 N13 C16 C17 49.6(3) . . . . ?
C18 N14 C17 C16 -164.6(3) . . . . ?
Zr11 N14 C17 C16 0.5(4) . . . . ?
N13 C16 C17 N14 -38.0(4) . . . . ?
C17 N14 C18 C19 88.0(4) . . . . ?
Zr11 N14 C18 C19 -77.2(4) . . . . ?
N14 C18 C19 C110 71.0(5) . . . . ?
C11 N11 C110 C19 -63.8(4) . . . . ?
C111 N11 C110 C19 175.9(3) . . . . ?
Zr11 N11 C110 C19 47.2(4) . . . . ?
C18 C19 C110 N11 -60.1(5) . . . . ?
C11 N11 C111 C112 -60.3(4) . . . . ?
C110 N11 C111 C112 60.4(4) . . . . ?
Zr11 N11 C111 C112 -168.4(3) . . . . ?
N11 C111 C112 C113 -88.8(5) . . . . ?
N11 C111 C112 C117 91.9(5) . . . . ?
C117 C112 C113 C114 -1.7(6) . . . . ?
C111 C112 C113 C114 178.9(4) . . . . ?
C112 C113 C114 C115 0.4(7) . . . . ?
C113 C114 C115 C116 1.7(7) . . . . ?
C114 C115 C116 C117 -2.3(7) . . . . ?
C115 C116 C117 C112 1.0(7) . . . . ?
C113 C112 C117 C116 1.1(6) . . . . ?
C111 C112 C117 C116 -179.6(4) . . . . ?
C16 N13 C118 C119 -50.8(5) . . . . ?
C15 N13 C118 C119 70.6(5) . . . . ?
Zr11 N13 C118 C119 -161.1(3) . . . . ?
N13 C118 C119 C124 108.9(5) . . . . ?
N13 C118 C119 C120 -73.9(5) . . . . ?
C124 C119 C120 C121 -3.7(7) . . . . ?
C118 C119 C120 C121 179.1(4) . . . . ?
C119 C120 C121 C122 2.2(7) . . . . ?
C120 C121 C122 C123 0.8(8) . . . . ?
C121 C122 C123 C124 -2.2(8) . . . . ?
C120 C119 C124 C123 2.3(7) . . . . ?
C118 C119 C124 C123 179.6(4) . . . . ?
C122 C123 C124 C119 0.7(7) . . . . ?
Zr11 N15 C125 C130 39.9(6) . . . . ?
Zr11 N15 C125 C126 -139.6(4) . . . . ?
N15 C125 C126 C127 -179.9(4) . . . . ?
C130 C125 C126 C127 0.5(6) . . . . ?
N15 C125 C126 C131 -1.9(6) . . . . ?
C130 C125 C126 C131 178.6(4) . . . . ?
C125 C126 C127 C128 0.1(6) . . . . ?
C131 C126 C127 C128 -177.9(4) . . . . ?
C126 C127 C128 C129 -0.4(6) . . . . ?
C127 C128 C129 C130 0.0(6) . . . . ?
C128 C129 C130 C125 0.6(6) . . . . ?
C128 C129 C130 C134 178.1(4) . . . . ?
N15 C125 C130 C129 179.6(4) . . . . ?
C126 C125 C130 C129 -0.9(6) . . . . ?
N15 C125 C130 C134 2.2(6) . . . . ?
C126 C125 C130 C134 -178.2(4) . . . . ?
C127 C126 C131 C132 -26.4(6) . . . . ?
C125 C126 C131 C132 155.6(4) . . . . ?
C127 C126 C131 C133 96.9(4) . . . . ?
C125 C126 C131 C133 -81.1(5) . . . . ?
C129 C130 C134 C136 55.2(6) . . . . ?
C125 C130 C134 C136 -127.5(4) . . . . ?
C129 C130 C134 C135 -69.8(5) . . . . ?
C125 C130 C134 C135 107.6(5) . . . . ?
C210 N21 C21 C22 -175.3(4) . . . . ?
C211 N21 C21 C22 64.5(5) . . . . ?
Zr21 N21 C21 C22 -53.4(4) . . . . ?
C23 N22 C22 C21 163.4(4) . . . . ?
Zr21 N22 C22 C21 2.9(5) . . . . ?
N21 C21 C22 N22 39.2(5) . . . . ?
C22 N22 C23 C24 -86.0(5) . . . . ?
Zr21 N22 C23 C24 74.7(5) . . . . ?
N22 C23 C24 C25 -72.5(5) . . . . ?
C26 N23 C25 C24 65.5(5) . . . . ?
C218 N23 C25 C24 -173.0(4) . . . . ?
Zr21 N23 C25 C24 -49.5(5) . . . . ?
C23 C24 C25 N23 63.5(5) . . . . ?
C25 N23 C26 C27 -174.9(4) . . . . ?
C218 N23 C26 C27 65.2(5) . . . . ?
Zr21 N23 C26 C27 -50.2(4) . . . . ?
C28 N24 C27 C26 163.7(4) . . . . ?
Zr21 N24 C27 C26 -3.2(5) . . . . ?
N23 C26 C27 N24 40.1(5) . . . . ?
C27 N24 C28 C29 -92.6(4) . . . . ?
Zr21 N24 C28 C29 74.7(4) . . . . ?
N24 C28 C29 C210 -69.3(5) . . . . ?
C21 N21 C210 C29 62.5(5) . . . . ?
C211 N21 C210 C29 -176.6(4) . . . . ?
Zr21 N21 C210 C29 -49.0(4) . . . . ?
C28 C29 C210 N21 61.0(5) . . . . ?
C210 N21 C211 C212 -59.9(5) . . . . ?
C21 N21 C211 C212 60.6(5) . . . . ?
Zr21 N21 C211 C212 170.4(3) . . . . ?
N21 C211 C212 C217 -87.9(6) . . . . ?
N21 C211 C212 C213 92.9(5) . . . . ?
C217 C212 C213 C214 0.1(7) . . . . ?
C211 C212 C213 C214 179.3(4) . . . . ?
C212 C213 C214 C215 1.1(8) . . . . ?
C213 C214 C215 C216 -1.7(9) . . . . ?
C214 C215 C216 C217 1.3(10) . . . . ?
C213 C212 C217 C216 -0.6(8) . . . . ?
C211 C212 C217 C216 -179.8(5) . . . . ?
C215 C216 C217 C212 -0.1(10) . . . . ?
C26 N23 C218 C219 65.2(5) . . . . ?
C25 N23 C218 C219 -56.1(5) . . . . ?
Zr21 N23 C218 C219 175.6(3) . . . . ?
N23 C218 C219 C224 89.9(5) . . . . ?
N23 C218 C219 C220 -92.4(5) . . . . ?
C224 C219 C220 C221 -0.6(7) . . . . ?
C218 C219 C220 C221 -178.4(5) . . . . ?
C219 C220 C221 C222 0.1(8) . . . . ?
C220 C221 C222 C223 0.4(8) . . . . ?
C221 C222 C223 C224 -0.5(8) . . . . ?
C220 C219 C224 C223 0.5(7) . . . . ?
C218 C219 C224 C223 178.3(5) . . . . ?
C222 C223 C224 C219 0.0(8) . . . . ?
Zr21 N25 C225 C230 -50.9(5) . . . . ?
Zr21 N25 C225 C226 129.6(4) . . . . ?
C230 C225 C226 C227 -1.8(6) . . . . ?
N25 C225 C226 C227 177.7(4) . . . . ?
C230 C225 C226 C234 176.4(4) . . . . ?
N25 C225 C226 C234 -4.0(6) . . . . ?
C225 C226 C227 C228 0.4(7) . . . . ?
C234 C226 C227 C228 -177.9(5) . . . . ?
C226 C227 C228 C229 1.3(7) . . . . ?
C227 C228 C229 C230 -1.6(6) . . . . ?
C228 C229 C230 C225 0.2(6) . . . . ?
C228 C229 C230 C231 -174.5(4) . . . . ?
N25 C225 C230 C229 -178.0(4) . . . . ?
C226 C225 C230 C229 1.5(6) . . . . ?
N25 C225 C230 C231 -3.8(6) . . . . ?
C226 C225 C230 C231 175.8(4) . . . . ?
C229 C230 C231 C233 72.3(5) . . . . ?
C225 C230 C231 C233 -102.0(5) . . . . ?
C229 C230 C231 C232 -52.4(5) . . . . ?
C225 C230 C231 C232 133.3(4) . . . . ?
C227 C226 C234 C35A 104.8(7) . . . . ?
C225 C226 C234 C35A -73.4(8) . . . . ?
C227 C226 C234 C36B -89.2(10) . . . . ?
C225 C226 C234 C36B 92.5(10) . . . . ?
C227 C226 C234 C36A -32.1(8) . . . . ?
C225 C226 C234 C36A 149.7(6) . . . . ?
C227 C226 C234 C35B 46.8(9) . . . . ?
C225 C226 C234 C35B -131.4(8) . . . . ?
C43 O41 C42 C41 -175.6(10) . . . . ?
C42 O41 C43 C44 179.8(12) . . . . ?
C53 O51 C52 C51 180.0(17) . . . . ?
C52 O51 C53 C54 -176.2(10) . . . . ?
C63 O61 C62 C61 175.2(11) . . . . ?
C62 O61 C63 C64 -179.9(14) . . . . ?
